data_7216119
loop_
_publ_author_name
'Pocic, David'
'Planeix, Jean-Marc'
'Kyritsakas, Nathalie'
'Jouaiti, Abdelaziz'
'Hosseini, Mir Wais'

_publ_section_title
;
 Molecular tectonics: on the role of counter-ions in the dimensionality of
 silver coordination networks
;
_journal_issue 104
_journal_name_full CrystEngComm
_journal_page_first 624
_journal_paper_doi 10.1039/b513138n
_journal_volume 7
_journal_year 2005
_chemical_formula_moiety 'C8 H10 Ag N2, B F4'
_chemical_formula_sum 'C8 H10 Ag B F4 N2'
_chemical_formula_weight 328.86
_chemical_name_systematic
;
?
;
_space_group_IT_number 61
_symmetry_cell_setting orthorhombic
_symmetry_space_group_name_Hall '-P 2ac 2ab'
_symmetry_space_group_name_H-M 'P b c a'
_atom_sites_solution_hydrogens geom
_atom_sites_solution_primary direct
_atom_sites_solution_secondary difmap
_audit_creation_method SHELXL-97
_cell_angle_alpha 90.00
_cell_angle_beta 90.00
_cell_angle_gamma 90.00
_cell_formula_units_Z 8
_cell_length_a 11.830(2)
_cell_length_b 10.034(2)
_cell_length_c 17.741(4)
_cell_measurement_temperature 173(2)
_cell_volume 2105.9(7)
_computing_cell_refinement 'Bruker XSCANS'
_computing_data_collection 'Bruker XSCANS'
_computing_data_reduction 'Bruker SHELXTL'
_computing_molecular_graphics 'Bruker SHELXTL'
_computing_publication_material 'Bruker SHELXTL'
_computing_structure_refinement 'SHELXL-97 (Sheldrick, 1997)'
_computing_structure_solution 'SHELXS-97 (Sheldrick, 1990)'
_diffrn_ambient_temperature 173(2)
_diffrn_measured_fraction_theta_full 0.998
_diffrn_measured_fraction_theta_max 0.998
_diffrn_measurement_device_type 'CCD area detector'
_diffrn_measurement_method 'phi and omega scans'
_diffrn_radiation_monochromator graphite
_diffrn_radiation_source 'fine-focus sealed tube'
_diffrn_radiation_type MoK\a
_diffrn_radiation_wavelength 0.71073
_diffrn_reflns_av_R_equivalents 0.0309
_diffrn_reflns_av_sigmaI/netI 0.0142
_diffrn_reflns_limit_h_max 16
_diffrn_reflns_limit_h_min -14
_diffrn_reflns_limit_k_max 14
_diffrn_reflns_limit_k_min -14
_diffrn_reflns_limit_l_max 24
_diffrn_reflns_limit_l_min -21
_diffrn_reflns_number 41497
_diffrn_reflns_theta_full 30.07
_diffrn_reflns_theta_max 30.07
_diffrn_reflns_theta_min 2.87
_exptl_absorpt_coefficient_mu 1.941
_exptl_absorpt_correction_T_max 0.8447
_exptl_absorpt_correction_T_min 0.8005
_exptl_absorpt_correction_type multi-scan
_exptl_absorpt_process_details sadabs
_exptl_crystal_colour colorless
_exptl_crystal_density_diffrn 2.074
_exptl_crystal_density_meas ?
_exptl_crystal_density_method 'not measured'
_exptl_crystal_description prism
_exptl_crystal_F_000 1280
_exptl_crystal_size_max 0.12
_exptl_crystal_size_mid 0.09
_exptl_crystal_size_min 0.09
_refine_diff_density_max 1.090
_refine_diff_density_min -0.856
_refine_diff_density_rms 0.082
_refine_ls_extinction_method none
_refine_ls_goodness_of_fit_ref 1.020
_refine_ls_hydrogen_treatment riding
_refine_ls_matrix_type full
_refine_ls_number_parameters 173
_refine_ls_number_reflns 3082
_refine_ls_number_restraints 0
_refine_ls_restrained_S_all 1.020
_refine_ls_R_factor_all 0.0292
_refine_ls_R_factor_gt 0.0228
_refine_ls_shift/su_max 0.023
_refine_ls_shift/su_mean 0.005
_refine_ls_structure_factor_coef Fsqd
_refine_ls_weighting_details 'calc w=1/[\s^2^(Fo^2^)+(0.0374P)^2^+1.3814P] where P=(Fo^2^+2Fc^2^)/3'
_refine_ls_weighting_scheme calc
_refine_ls_wR_factor_gt 0.0595
_refine_ls_wR_factor_ref 0.0638
_reflns_number_gt 2636
_reflns_number_total 3082
_reflns_threshold_expression >2sigma(I)
_cod_data_source_file b513138n.txt
_cod_data_source_block e372a
_cod_depositor_comments
;
The following automatic conversions were performed:

'_symmetry_cell_setting' value 'Orthorhombic' changed to
'orthorhombic' according to
/usr/data/users/saulius/automatic-downloads/retrospective/RSC/lib/dictionaries/cif_core.dic
dictionary named 'cif_core.dic' version 2.4.2 from
2011-04-26.

'_exptl_absorpt_correction_type' value 'multi_scan'
changed to 'multi-scan' according to
/usr/data/users/saulius/automatic-downloads/retrospective/RSC/lib/dictionaries/cif_core.dic
dictionary named 'cif_core.dic' version 2.4.2 from 2011-04-26.

Automatic conversion script
Id: cif_fix_values 2281 2013-09-26 08:29:07Z andrius 

The following automatic conversions were performed:

'_exptl_crystal_density_meas' value 'none' was changed to '?' - the
value is perceived as not measured.

Automatic conversion script
Id: cif_fix_values 3008 2015-01-20 13:52:24Z robertas 
;
_cod_original_sg_symbol_H-M Pbca
_cod_database_code 7216119

loop_
_symmetry_equiv_pos_as_xyz
'x, y, z'
'-x+1/2, -y, z+1/2'
'-x, y+1/2, -z+1/2'
'x+1/2, -y+1/2, -z'
'-x, -y, -z'
'x-1/2, y, -z-1/2'
'x, -y-1/2, z-1/2'
'-x-1/2, y-1/2, z'

loop_
_atom_site_label
_atom_site_type_symbol
_atom_site_fract_x
_atom_site_fract_y
_atom_site_fract_z
_atom_site_U_iso_or_equiv
_atom_site_adp_type
_atom_site_occupancy
_atom_site_symmetry_multiplicity
_atom_site_calc_flag
_atom_site_refinement_flags
_atom_site_disorder_assembly
_atom_site_disorder_group
Ag1 Ag 0.075461(12) 0.135314(14) 0.636462(8) 0.02484(6) Uani 1 1 d . . 1
N1 N 0.17180(13) 0.16022(16) 0.73868(9) 0.0242(3) Uani 1 1 d . . 1
C1 C 0.13158(16) 0.11226(18) 0.80378(11) 0.0249(4) Uani 1 1 d . . 1
H1 H 0.0608 0.0675 0.8034 0.030 Uiso 1 1 calc R . 1
C2 C 0.18853(17) 0.12490(18) 0.87159(10) 0.0234(4) Uani 1 1 d . . 1
H2 H 0.1571 0.0892 0.9165 0.028 Uiso 1 1 calc R . 1
C3 C 0.29213(15) 0.19040(17) 0.87332(9) 0.0200(3) Uani 1 1 d . . 1
C4 C 0.33261(15) 0.24232(19) 0.80574(11) 0.0257(4) Uani 1 1 d . . 1
H4 H 0.4021 0.2898 0.8047 0.031 Uiso 1 1 calc R . 1
C5 C 0.27160(16) 0.22458(19) 0.74028(10) 0.0273(4) Uani 1 1 d . . 1
H5 H 0.3012 0.2592 0.6945 0.033 Uiso 1 1 calc R . 1
C6 C 0.35621(15) 0.20634(17) 0.94629(10) 0.0227(3) Uani 1 1 d . . 1
H6A H 0.3883 0.2974 0.9486 0.027 Uiso 1 1 calc R . 1
H6B H 0.3030 0.1963 0.9890 0.027 Uiso 1 1 calc R . 1
C7 C 0.00278(15) 0.13082(16) 0.47033(9) 0.0188(3) Uani 1 1 d . . 1
H7A H 0.0345 0.2221 0.4689 0.023 Uiso 1 1 calc R . 1
H7B H -0.0558 0.1241 0.4306 0.023 Uiso 1 1 calc R . 1
N2 N -0.05002(12) 0.10680(14) 0.54539(8) 0.0178(3) Uani 1 1 d . . 1
C8 C -0.09589(14) -0.03099(16) 0.54556(9) 0.0189(3) Uani 1 1 d . . 1
H8A H -0.1555 -0.0390 0.5067 0.023 Uiso 1 1 calc R . 1
H8B H -0.1303 -0.0504 0.5952 0.023 Uiso 1 1 calc R . 1
B1 B 0.1369(2) 0.4686(2) 0.60807(15) 0.0321(5) Uani 1 1 d . A 1
F1 F 0.09808(15) 0.44545(17) 0.68047(10) 0.0614(5) Uani 1 1 d . A 1
F2 F 0.25483(17) 0.4522(3) 0.61323(12) 0.0491(7) Uani 0.716(5) 1 d P A 1
F3 F 0.0976(3) 0.3790(3) 0.55893(18) 0.0661(10) Uani 0.716(5) 1 d P A 1
F4 F 0.1133(4) 0.5972(2) 0.59166(15) 0.0598(9) Uani 0.716(5) 1 d P A 1
F2A F 0.1941(9) 0.3592(7) 0.5805(4) 0.085(4) Uani 0.284(5) 1 d P A 1
F3A F 0.0317(7) 0.4634(13) 0.5683(6) 0.120(4) Uani 0.284(5) 1 d P A 1
F4A F 0.1890(7) 0.5783(6) 0.5829(3) 0.0514(19) Uani 0.284(5) 1 d P A 1

loop_
_atom_site_aniso_label
_atom_site_aniso_U_11
_atom_site_aniso_U_22
_atom_site_aniso_U_33
_atom_site_aniso_U_23
_atom_site_aniso_U_13
_atom_site_aniso_U_12
Ag1 0.02566(9) 0.02997(9) 0.01889(9) -0.00105(5) -0.00697(5) -0.00024(5)
N1 0.0231(7) 0.0292(7) 0.0203(7) 0.0008(6) -0.0038(6) 0.0004(6)
C1 0.0193(8) 0.0306(9) 0.0249(9) 0.0009(7) -0.0031(7) -0.0033(7)
C2 0.0201(8) 0.0295(9) 0.0206(8) 0.0020(6) 0.0006(6) 0.0014(6)
C3 0.0184(8) 0.0212(7) 0.0203(8) -0.0019(6) -0.0026(6) 0.0029(6)
C4 0.0204(8) 0.0304(8) 0.0262(9) 0.0048(7) -0.0033(7) -0.0041(7)
C5 0.0255(9) 0.0365(9) 0.0199(8) 0.0060(7) -0.0007(7) -0.0027(8)
C6 0.0225(8) 0.0257(8) 0.0198(8) -0.0046(6) -0.0039(6) 0.0049(6)
C7 0.0197(8) 0.0219(7) 0.0147(7) 0.0029(5) 0.0023(6) -0.0021(6)
N2 0.0184(6) 0.0203(6) 0.0148(6) 0.0018(5) 0.0019(5) -0.0004(5)
C8 0.0175(7) 0.0224(7) 0.0169(7) 0.0019(6) 0.0017(6) -0.0036(6)
B1 0.0299(11) 0.0261(10) 0.0403(13) 0.0035(9) 0.0071(10) -0.0022(8)
F1 0.0631(10) 0.0633(10) 0.0577(10) 0.0212(8) 0.0318(8) 0.0314(8)
F2 0.0291(10) 0.0689(16) 0.0493(12) 0.0000(10) 0.0099(9) -0.0090(9)
F3 0.074(2) 0.0583(17) 0.0657(18) -0.0162(12) -0.0158(15) -0.0257(16)
F4 0.099(3) 0.0318(10) 0.0482(14) 0.0147(10) 0.0038(16) 0.0094(13)
F2A 0.129(9) 0.064(4) 0.063(5) 0.029(4) 0.064(6) 0.057(5)
F3A 0.047(4) 0.183(11) 0.130(8) -0.077(8) -0.007(5) -0.017(6)
F4A 0.069(5) 0.047(3) 0.038(3) -0.001(2) 0.016(3) -0.022(3)

loop_
_atom_type_symbol
_atom_type_description
_atom_type_scat_dispersion_real
_atom_type_scat_dispersion_imag
_atom_type_scat_source
C C 0.0033 0.0016 'International Tables Vol C Tables 4.2.6.8 and 6.1.1.4'
H H 0.0000 0.0000 'International Tables Vol C Tables 4.2.6.8 and 6.1.1.4'
B B 0.0013 0.0007 'International Tables Vol C Tables 4.2.6.8 and 6.1.1.4'
N N 0.0061 0.0033 'International Tables Vol C Tables 4.2.6.8 and 6.1.1.4'
F F 0.0171 0.0103 'International Tables Vol C Tables 4.2.6.8 and 6.1.1.4'
Ag Ag -0.8971 1.1015 'International Tables Vol C Tables 4.2.6.8 and 6.1.1.4'

loop_
_geom_angle_atom_site_label_1
_geom_angle_atom_site_label_2
_geom_angle_atom_site_label_3
_geom_angle
_geom_angle_site_symmetry_1
_geom_angle_site_symmetry_3
N1 Ag1 N2 169.62(6) . .
C1 N1 C5 117.78(16) . .
C1 N1 Ag1 119.73(12) . .
C5 N1 Ag1 122.48(12) . .
N1 C1 C2 122.93(17) . .
N1 C1 H1 118.5 . .
C2 C1 H1 118.5 . .
C1 C2 C3 119.42(17) . .
C1 C2 H2 120.3 . .
C3 C2 H2 120.3 . .
C2 C3 C4 117.45(16) . .
C2 C3 C6 120.78(16) . .
C4 C3 C6 121.76(16) . .
C5 C4 C3 119.79(16) . .
C5 C4 H4 120.1 . .
C3 C4 H4 120.1 . .
N1 C5 C4 122.61(17) . .
N1 C5 H5 118.7 . .
C4 C5 H5 118.7 . .
N2 C6 C3 112.66(14) 6_657 .
N2 C6 H6A 109.1 6_657 .
C3 C6 H6A 109.1 . .
N2 C6 H6B 109.1 6_657 .
C3 C6 H6B 109.1 . .
H6A C6 H6B 107.8 . .
N2 C7 C8 111.34(13) . 5_556
N2 C7 H7A 109.4 . .
C8 C7 H7A 109.4 5_556 .
N2 C7 H7B 109.4 . .
C8 C7 H7B 109.4 5_556 .
H7A C7 H7B 108.0 . .
C8 N2 C7 107.78(13) . .
C8 N2 C6 110.46(13) . 6_557
C7 N2 C6 106.87(13) . 6_557
C8 N2 Ag1 111.34(10) . .
C7 N2 Ag1 110.51(10) . .
C6 N2 Ag1 109.76(10) 6_557 .
N2 C8 C7 110.46(13) . 5_556
N2 C8 H8A 109.6 . .
C7 C8 H8A 109.6 5_556 .
N2 C8 H8B 109.6 . .
C7 C8 H8B 109.6 5_556 .
H8A C8 H8B 108.1 . .
F3 B1 F4 115.5(3) . .
F3 B1 F1 112.2(2) . .
F4 B1 F1 107.0(2) . .
F3 B1 F2 108.0(2) . .
F4 B1 F2 109.3(3) . .
F1 B1 F2 104.4(2) . .

loop_
_geom_bond_atom_site_label_1
_geom_bond_atom_site_label_2
_geom_bond_distance
_geom_bond_site_symmetry_2
Ag1 N1 2.1563(15) .
Ag1 N2 2.2127(15) .
N1 C1 1.339(2) .
N1 C5 1.346(2) .
C1 C2 1.385(3) .
C1 H1 0.9500 .
C2 C3 1.391(3) .
C2 H2 0.9500 .
C3 C4 1.392(2) .
C3 C6 1.509(2) .
C4 C5 1.379(3) .
C4 H4 0.9500 .
C5 H5 0.9500 .
C6 N2 1.500(2) 6_657
C6 H6A 0.9900 .
C6 H6B 0.9900 .
C7 N2 1.490(2) .
C7 C8 1.515(2) 5_556
C7 H7A 0.9900 .
C7 H7B 0.9900 .
N2 C8 1.485(2) .
N2 C6 1.500(2) 6_557
C8 C7 1.515(2) 5_556
C8 H8A 0.9900 .
C8 H8B 0.9900 .
B1 F3 1.336(3) .
B1 F4 1.352(3) .
B1 F1 1.384(3) .
B1 F2 1.408(3) .
